data_7126471
loop_
_publ_author_name
'Scheerder, Arthur R.'
'Lutz, Martin'
'Broere, Dani\"el L J'

_publ_section_title
;
 Unexpected reactivity of a PONNOP 'expanded pincer' ligand.
;
_journal_issue 59
_journal_name_full 'Chemical communications (Cambridge, England)'
_journal_page_first 8198
_journal_page_last 8201
_journal_paper_doi 10.1039/d0cc02166k
_journal_volume 56
_journal_year 2020
_chemical_formula_moiety 'C20 H32 Cl2 Cu2 N2 O2 P2, C4 H8 O'
_chemical_formula_sum 'C24 H40 Cl2 Cu2 N2 O3 P2'
_chemical_formula_weight 664.50
_space_group_crystal_system orthorhombic
_space_group_IT_number 33
_space_group_name_Hall 'P 2c -2n'
_space_group_name_H-M_alt 'P n a 21'
_atom_sites_solution_hydrogens geom
_atom_sites_solution_primary dual
_atom_sites_solution_secondary difmap
_audit_block_doi 10.5517/ccdc.csd.cc24tn5t
_audit_creation_method SHELXL-2018/3
_audit_update_record
;
2020-03-17 deposited with the CCDC.	2020-04-29 downloaded from the CCDC.
;
_cell_angle_alpha 90
_cell_angle_beta 90
_cell_angle_gamma 90
_cell_formula_units_Z 4
_cell_length_a 17.8896(5)
_cell_length_b 11.8315(3)
_cell_length_c 14.1427(4)
_cell_measurement_reflns_used 24302
_cell_measurement_temperature 150(2)
_cell_measurement_theta_max 25.58
_cell_measurement_theta_min 2.02
_cell_volume 2993.46(14)
_computing_cell_refinement Peakref
_computing_data_collection Apex3
_computing_data_reduction 'Eval15, Sadabs'
_computing_structure_refinement 'SHELXL-2018/3 (Sheldrick, 2018)'
_computing_structure_solution SHELXT
_diffrn_ambient_temperature 150(2)
_diffrn_measured_fraction_theta_full 1.000
_diffrn_measured_fraction_theta_max 1.000
_diffrn_measurement_device_type 'Bruker Kappa ApexII'
_diffrn_measurement_method '\f and \w scans'
_diffrn_radiation_type MoK\a
_diffrn_radiation_wavelength 0.71073
_diffrn_reflns_av_R_equivalents 0.0522
_diffrn_reflns_av_unetI/netI 0.0336
_diffrn_reflns_Laue_measured_fraction_full 1.000
_diffrn_reflns_Laue_measured_fraction_max 1.000
_diffrn_reflns_limit_h_max 21
_diffrn_reflns_limit_h_min -21
_diffrn_reflns_limit_k_max 14
_diffrn_reflns_limit_k_min -14
_diffrn_reflns_limit_l_max 17
_diffrn_reflns_limit_l_min -17
_diffrn_reflns_number 38868
_diffrn_reflns_point_group_measured_fraction_full 1.000
_diffrn_reflns_point_group_measured_fraction_max 1.000
_diffrn_reflns_theta_full 25.242
_diffrn_reflns_theta_max 25.486
_diffrn_reflns_theta_min 2.064
_diffrn_source 'sealed tube'
_exptl_absorpt_coefficient_mu 1.734
_exptl_absorpt_correction_T_max 0.7452
_exptl_absorpt_correction_T_min 0.5804
_exptl_absorpt_correction_type multi-scan
_exptl_absorpt_process_details
;
 SADABS 2016/2: Krause, L., Herbst-Irmer, R., Sheldrick G.M. & Stalke D.,
 J. Appl. Cryst. 48 (2015) 3-10
;
_exptl_crystal_colour orange
_exptl_crystal_density_diffrn 1.474
_exptl_crystal_description plate
_exptl_crystal_F_000 1376
_exptl_crystal_size_max 0.28
_exptl_crystal_size_mid 0.23
_exptl_crystal_size_min 0.05
_refine_diff_density_max 1.019
_refine_diff_density_min -0.617
_refine_diff_density_rms 0.100
_refine_ls_abs_structure_details
;
 Refined as an inversion twin.
;
_refine_ls_abs_structure_Flack 0.48(2)
_refine_ls_extinction_method none
_refine_ls_goodness_of_fit_ref 1.103
_refine_ls_hydrogen_treatment constr
_refine_ls_matrix_type full
_refine_ls_number_parameters 325
_refine_ls_number_reflns 5568
_refine_ls_number_restraints 1
_refine_ls_restrained_S_all 1.103
_refine_ls_R_factor_all 0.0500
_refine_ls_R_factor_gt 0.0385
_refine_ls_shift/su_max 0.001
_refine_ls_shift/su_mean 0.000
_refine_ls_structure_factor_coef Fsqd
_refine_ls_weighting_details 'w=1/[\s^2^(Fo^2^)+(0.0569P)^2^] where P=(Fo^2^+2Fc^2^)/3'
_refine_ls_weighting_scheme calc
_refine_ls_wR_factor_gt 0.0871
_refine_ls_wR_factor_ref 0.0923
_reflns_Friedel_coverage 0.917
_reflns_Friedel_fraction_full 1.000
_reflns_Friedel_fraction_max 1.000
_reflns_number_gt 4828
_reflns_number_total 5568
_reflns_threshold_expression 'I > 2\s(I)'
_cod_data_source_file d0cc02166k2.cif
_cod_data_source_block l1022a
_cod_depositor_comments 'Adding full bibliography for 7126471--7126473.cif.'
_cod_original_cell_volume 2993.45(15)
_cod_database_code 7126471
_shelx_shelxl_version_number 2018/3
_shelx_space_group_comment
;
The symmetry employed for this shelxl refinement is uniquely defined
by the following loop, which should always be used as a source of
symmetry information in preference to the above space-group names.
They are only intended as comments.
;

loop_
_space_group_symop_operation_xyz
'x, y, z'
'-x, -y, z+1/2'
'x+1/2, -y+1/2, z'
'-x+1/2, y+1/2, z+1/2'

loop_
_atom_site_label
_atom_site_type_symbol
_atom_site_fract_x
_atom_site_fract_y
_atom_site_fract_z
_atom_site_U_iso_or_equiv
_atom_site_adp_type
_atom_site_occupancy
_atom_site_site_symmetry_order
_atom_site_calc_flag
_atom_site_refinement_flags_posn
_atom_site_refinement_flags_adp
_atom_site_refinement_flags_occupancy
_atom_site_disorder_assembly
_atom_site_disorder_group
Cu1 Cu 0.67482(4) 0.27635(6) 0.51328(5) 0.0272(2) Uani 1 1 d . . . . .
Cu2 Cu 0.66945(4) 0.29500(6) 0.32153(5) 0.0263(2) Uani 1 1 d . . . . .
Cl1 Cl 0.72879(7) 0.14927(12) 0.40562(11) 0.0294(3) Uani 1 1 d . . . . .
Cl2 Cl 0.70363(8) 0.43914(12) 0.42828(12) 0.0333(4) Uani 1 1 d . . . . .
P1 P 0.65372(8) 0.25046(14) 0.66199(12) 0.0240(3) Uani 1 1 d . . . . .
P2 P 0.63872(8) 0.31469(14) 0.17404(12) 0.0242(3) Uani 1 1 d . . . . .
O1 O 0.5598(2) 0.2322(3) 0.6633(3) 0.0271(9) Uani 1 1 d . . . . .
O2 O 0.5461(2) 0.2873(3) 0.1773(3) 0.0295(10) Uani 1 1 d . . . . .
N1 N 0.5545(3) 0.2486(4) 0.5010(4) 0.0215(10) Uani 1 1 d . . . . .
N2 N 0.5497(3) 0.2662(4) 0.3392(4) 0.0237(12) Uani 1 1 d . . . . .
C1 C 0.5217(3) 0.2263(5) 0.5817(5) 0.0241(14) Uani 1 1 d . . . . .
C2 C 0.4445(3) 0.1944(5) 0.5910(5) 0.0253(14) Uani 1 1 d . . . . .
H2 H 0.423459 0.177010 0.650896 0.030 Uiso 1 1 calc R U . . .
C3 C 0.4025(3) 0.1901(5) 0.5103(5) 0.0238(13) Uani 1 1 d . . . . .
H3 H 0.351098 0.169982 0.513403 0.029 Uiso 1 1 calc R U . . .
C4 C 0.4359(3) 0.2158(5) 0.4224(6) 0.0233(11) Uani 1 1 d . . . . .
C5 C 0.5129(3) 0.2438(4) 0.4212(5) 0.0205(11) Uani 1 1 d . . . . .
C6 C 0.3975(3) 0.2152(5) 0.3355(5) 0.0244(14) Uani 1 1 d . . . . .
H6 H 0.345615 0.198274 0.333631 0.029 Uiso 1 1 calc R U . . .
C7 C 0.4346(4) 0.2387(5) 0.2550(5) 0.0281(14) Uani 1 1 d . . . . .
H7 H 0.409470 0.237952 0.195852 0.034 Uiso 1 1 calc R U . . .
C8 C 0.5118(3) 0.2645(5) 0.2602(4) 0.0225(13) Uani 1 1 d . . . . .
C9 C 0.6804(3) 0.1204(6) 0.7250(4) 0.0300(15) Uani 1 1 d . . . . .
H9 H 0.735960 0.121859 0.733010 0.036 Uiso 1 1 calc R U . . .
C10 C 0.6617(4) 0.0196(6) 0.6624(5) 0.0389(15) Uani 1 1 d . . . . .
H10A H 0.686166 -0.048222 0.687393 0.058 Uiso 1 1 calc R U . . .
H10B H 0.679305 0.033975 0.597947 0.058 Uiso 1 1 calc R U . . .
H10C H 0.607407 0.008084 0.661695 0.058 Uiso 1 1 calc R U . . .
C11 C 0.6463(4) 0.1076(6) 0.8225(5) 0.0394(16) Uani 1 1 d . . . . .
H11A H 0.591921 0.100153 0.816759 0.059 Uiso 1 1 calc R U . . .
H11B H 0.658178 0.174314 0.860700 0.059 Uiso 1 1 calc R U . . .
H11C H 0.666706 0.039976 0.853105 0.059 Uiso 1 1 calc R U . . .
C12 C 0.6608(4) 0.3635(6) 0.7492(5) 0.0357(16) Uani 1 1 d . . . . .
H12 H 0.628869 0.344781 0.805028 0.043 Uiso 1 1 calc R U . . .
C13 C 0.7431(4) 0.3703(6) 0.7804(5) 0.0474(19) Uani 1 1 d . . . . .
H13A H 0.774901 0.382911 0.724999 0.071 Uiso 1 1 calc R U . . .
H13B H 0.757452 0.299306 0.811168 0.071 Uiso 1 1 calc R U . . .
H13C H 0.749352 0.432989 0.825024 0.071 Uiso 1 1 calc R U . . .
C14 C 0.6344(5) 0.4739(6) 0.7058(6) 0.052(2) Uani 1 1 d . . . . .
H14A H 0.642071 0.535611 0.751081 0.079 Uiso 1 1 calc R U . . .
H14B H 0.581110 0.468221 0.690420 0.079 Uiso 1 1 calc R U . . .
H14C H 0.662893 0.489270 0.648087 0.079 Uiso 1 1 calc R U . . .
C15 C 0.6651(4) 0.2141(5) 0.0814(5) 0.0294(14) Uani 1 1 d . . . . .
H15 H 0.632081 0.225805 0.025128 0.035 Uiso 1 1 calc R U . . .
C16 C 0.6544(4) 0.0946(6) 0.1182(6) 0.0440(19) Uani 1 1 d . . . . .
H16A H 0.671347 0.040375 0.070367 0.066 Uiso 1 1 calc R U . . .
H16B H 0.601350 0.081709 0.131758 0.066 Uiso 1 1 calc R U . . .
H16C H 0.683593 0.084472 0.176213 0.066 Uiso 1 1 calc R U . . .
C17 C 0.7456(4) 0.2350(7) 0.0529(6) 0.0449(19) Uani 1 1 d . . . . .
H17A H 0.777933 0.227894 0.108494 0.067 Uiso 1 1 calc R U . . .
H17B H 0.750350 0.311254 0.026496 0.067 Uiso 1 1 calc R U . . .
H17C H 0.760598 0.179320 0.005187 0.067 Uiso 1 1 calc R U . . .
C18 C 0.6363(4) 0.4543(6) 0.1192(5) 0.0365(16) Uani 1 1 d . . . . .
H18 H 0.689154 0.475447 0.104405 0.044 Uiso 1 1 calc R U . . .
C19 C 0.5920(5) 0.4623(6) 0.0261(5) 0.058(2) Uani 1 1 d . . . . .
H19A H 0.539080 0.447072 0.038429 0.086 Uiso 1 1 calc R U . . .
H19B H 0.611365 0.406618 -0.019004 0.086 Uiso 1 1 calc R U . . .
H19C H 0.597458 0.538390 -0.000496 0.086 Uiso 1 1 calc R U . . .
C20 C 0.6083(4) 0.5378(6) 0.1915(6) 0.051(2) Uani 1 1 d . . . . .
H20A H 0.614570 0.614772 0.167282 0.076 Uiso 1 1 calc R U . . .
H20B H 0.636839 0.529124 0.250208 0.076 Uiso 1 1 calc R U . . .
H20C H 0.555232 0.523613 0.204088 0.076 Uiso 1 1 calc R U . . .
O3 O 0.4242(4) 0.1523(5) 0.8160(4) 0.0683(17) Uani 1 1 d . . . . .
C21 C 0.4369(5) 0.0456(8) 0.8541(6) 0.062(2) Uani 1 1 d . . . . .
H21A H 0.474107 0.004367 0.815395 0.074 Uiso 1 1 calc R U . . .
H21B H 0.389899 0.001490 0.854665 0.074 Uiso 1 1 calc R U . . .
C22 C 0.4654(5) 0.0601(8) 0.9527(6) 0.067(3) Uani 1 1 d . . . . .
H22A H 0.520424 0.051125 0.955225 0.080 Uiso 1 1 calc R U . . .
H22B H 0.442036 0.005019 0.996259 0.080 Uiso 1 1 calc R U . . .
C23 C 0.4429(5) 0.1784(9) 0.9768(6) 0.067(3) Uani 1 1 d . . . . .
H23A H 0.480099 0.214508 1.018906 0.080 Uiso 1 1 calc R U . . .
H23B H 0.393364 0.179881 1.007992 0.080 Uiso 1 1 calc R U . . .
C24 C 0.4401(5) 0.2372(7) 0.8813(6) 0.054(2) Uani 1 1 d . . . . .
H24A H 0.400679 0.295818 0.880626 0.065 Uiso 1 1 calc R U . . .
H24B H 0.488739 0.273243 0.866843 0.065 Uiso 1 1 calc R U . . .

loop_
_atom_site_aniso_label
_atom_site_aniso_U_11
_atom_site_aniso_U_22
_atom_site_aniso_U_33
_atom_site_aniso_U_23
_atom_site_aniso_U_13
_atom_site_aniso_U_12
Cu1 0.0165(4) 0.0361(4) 0.0290(5) -0.0021(4) 0.0017(3) -0.0042(3)
Cu2 0.0165(4) 0.0346(4) 0.0279(4) -0.0027(3) -0.0004(4) -0.0033(3)
Cl1 0.0198(6) 0.0308(8) 0.0376(9) -0.0032(6) 0.0026(7) 0.0034(6)
Cl2 0.0347(7) 0.0301(8) 0.0351(8) -0.0036(7) -0.0007(7) -0.0115(6)
P1 0.0142(7) 0.0305(8) 0.0273(8) -0.0041(7) -0.0014(7) -0.0013(6)
P2 0.0174(7) 0.0277(8) 0.0275(8) -0.0008(7) 0.0016(7) -0.0022(6)
O1 0.0157(19) 0.039(3) 0.027(2) -0.003(2) 0.0007(19) -0.0006(17)
O2 0.016(2) 0.044(3) 0.028(2) -0.0011(19) -0.0026(19) -0.0024(18)
N1 0.016(2) 0.025(3) 0.024(3) -0.001(2) -0.001(2) -0.004(2)
N2 0.019(2) 0.025(3) 0.028(3) -0.003(2) 0.000(2) 0.000(2)
C1 0.014(3) 0.021(4) 0.037(4) -0.001(3) 0.001(3) 0.001(2)
C2 0.013(3) 0.028(3) 0.035(4) 0.004(3) 0.006(3) -0.001(3)
C3 0.011(2) 0.023(3) 0.037(4) -0.004(3) 0.003(3) -0.001(2)
C4 0.012(2) 0.019(3) 0.038(3) -0.001(2) -0.003(3) 0.001(2)
C5 0.014(2) 0.019(3) 0.028(3) -0.005(3) 0.002(3) 0.000(2)
C6 0.014(3) 0.026(3) 0.033(4) -0.007(3) -0.002(3) -0.002(2)
C7 0.020(3) 0.031(4) 0.034(4) -0.005(3) -0.008(3) 0.003(3)
C8 0.019(3) 0.021(3) 0.027(3) -0.002(3) 0.001(3) 0.002(3)
C9 0.015(3) 0.040(4) 0.035(4) 0.001(3) -0.004(2) 0.002(3)
C10 0.037(4) 0.033(4) 0.047(4) 0.000(3) 0.005(3) -0.004(3)
C11 0.036(4) 0.050(4) 0.032(3) 0.010(4) 0.000(3) 0.002(3)
C12 0.034(4) 0.036(4) 0.037(4) -0.011(3) 0.003(3) -0.003(3)
C13 0.044(4) 0.040(4) 0.058(5) -0.010(4) -0.013(4) -0.016(4)
C14 0.050(5) 0.034(4) 0.074(6) -0.016(4) -0.004(4) 0.004(4)
C15 0.029(3) 0.033(4) 0.026(3) -0.005(3) 0.000(3) 0.000(3)
C16 0.049(5) 0.026(4) 0.057(5) -0.009(3) 0.001(4) 0.000(3)
C17 0.030(4) 0.051(5) 0.053(4) -0.016(4) 0.006(3) 0.004(3)
C18 0.026(4) 0.037(4) 0.047(4) 0.005(3) -0.007(3) -0.003(3)
C19 0.080(6) 0.041(4) 0.052(5) 0.013(4) -0.013(4) 0.001(4)
C20 0.048(4) 0.030(4) 0.074(6) -0.001(4) -0.017(4) 0.010(3)
O3 0.089(4) 0.076(4) 0.040(3) 0.013(3) -0.014(3) -0.028(4)
C21 0.046(5) 0.065(6) 0.075(6) -0.002(5) -0.001(4) -0.020(4)
C22 0.060(5) 0.080(7) 0.061(6) 0.025(5) 0.025(4) 0.010(5)
C23 0.048(5) 0.109(8) 0.044(5) -0.015(5) -0.004(4) 0.022(5)
C24 0.056(5) 0.046(5) 0.061(5) 0.004(4) 0.012(4) 0.000(4)

loop_
_atom_type_symbol
_atom_type_description
_atom_type_scat_dispersion_real
_atom_type_scat_dispersion_imag
_atom_type_scat_source
C C 0.0033 0.0016 'International Tables Vol C Tables 4.2.6.8 and 6.1.1.4'
H H 0.0000 0.0000 'International Tables Vol C Tables 4.2.6.8 and 6.1.1.4'
Cl Cl 0.1484 0.1585 'International Tables Vol C Tables 4.2.6.8 and 6.1.1.4'
Cu Cu 0.3201 1.2651 'International Tables Vol C Tables 4.2.6.8 and 6.1.1.4'
N N 0.0061 0.0033 'International Tables Vol C Tables 4.2.6.8 and 6.1.1.4'
O O 0.0106 0.0060 'International Tables Vol C Tables 4.2.6.8 and 6.1.1.4'
P P 0.1023 0.0942 'International Tables Vol C Tables 4.2.6.8 and 6.1.1.4'

loop_
_citation_id
_citation_doi
_citation_year
1 10.26434/chemrxiv.12023352 2020

loop_
_diffrn_orient_matrix_type
_diffrn_orient_matrix_UB_11
_diffrn_orient_matrix_UB_12
_diffrn_orient_matrix_UB_13
_diffrn_orient_matrix_UB_21
_diffrn_orient_matrix_UB_22
_diffrn_orient_matrix_UB_23
_diffrn_orient_matrix_UB_31
_diffrn_orient_matrix_UB_32
_diffrn_orient_matrix_UB_33
'Nonius RMAT' 0.0456361 0.0397046 0.0237917 0.0134092 0.0215006 -0.0662606 -0.0293789 0.0714891 0.0067143

loop_
_geom_angle_atom_site_label_1
_geom_angle_atom_site_label_2
_geom_angle_atom_site_label_3
_geom_angle
_geom_angle_site_symmetry_1
_geom_angle_site_symmetry_3
_geom_angle_publ_flag
P1 Cu1 N1 83.33(14) . . ?
P1 Cu1 Cl2 131.23(7) . . ?
N1 Cu1 Cl2 107.54(14) . . ?
P1 Cu1 Cl1 127.81(7) . . ?
N1 Cu1 Cl1 104.92(14) . . ?
Cl2 Cu1 Cl1 95.97(6) . . ?
P1 Cu1 Cu2 167.38(6) . . ?
N1 Cu1 Cu2 84.16(14) . . ?
Cl2 Cu1 Cu2 55.00(5) . . ?
Cl1 Cu1 Cu2 54.58(4) . . ?
P2 Cu2 N2 83.00(14) . . ?
P2 Cu2 Cl1 132.86(7) . . ?
N2 Cu2 Cl1 105.71(14) . . ?
P2 Cu2 Cl2 127.12(7) . . ?
N2 Cu2 Cl2 107.11(14) . . ?
Cl1 Cu2 Cl2 95.14(6) . . ?
P2 Cu2 Cu1 167.23(6) . . ?
N2 Cu2 Cu1 84.72(14) . . ?
Cl1 Cu2 Cu1 54.55(4) . . ?
Cl2 Cu2 Cu1 53.97(4) . . ?
Cu1 Cl1 Cu2 70.87(5) . . ?
Cu1 Cl2 Cu2 71.03(5) . . ?
O1 P1 C12 98.9(3) . . ?
O1 P1 C9 98.4(3) . . ?
C12 P1 C9 105.5(3) . . ?
O1 P1 Cu1 101.67(17) . . ?
C12 P1 Cu1 122.9(2) . . ?
C9 P1 Cu1 123.0(2) . . ?
O2 P2 C18 99.3(3) . . ?
O2 P2 C15 98.5(3) . . ?
C18 P2 C15 106.8(3) . . ?
O2 P2 Cu2 101.62(17) . . ?
C18 P2 Cu2 120.8(2) . . ?
C15 P2 Cu2 123.6(2) . . ?
C1 O1 P1 120.1(4) . . ?
C8 O2 P2 120.5(4) . . ?
C1 N1 C5 118.2(5) . . ?
C1 N1 Cu1 113.7(4) . . ?
C5 N1 Cu1 127.9(4) . . ?
C8 N2 C5 118.3(5) . . ?
C8 N2 Cu2 114.5(4) . . ?
C5 N2 Cu2 127.1(4) . . ?
N1 C1 O1 120.7(5) . . ?
N1 C1 C2 124.2(6) . . ?
O1 C1 C2 115.1(6) . . ?
C3 C2 C1 117.6(6) . . ?
C3 C2 H2 121.2 . . ?
C1 C2 H2 121.2 . . ?
C2 C3 C4 119.5(5) . . ?
C2 C3 H3 120.2 . . ?
C4 C3 H3 120.2 . . ?
C6 C4 C3 124.1(5) . . ?
C6 C4 C5 117.8(7) . . ?
C3 C4 C5 118.2(6) . . ?
N1 C5 N2 115.9(4) . . ?
N1 C5 C4 122.4(6) . . ?
N2 C5 C4 121.8(6) . . ?
C7 C6 C4 119.7(6) . . ?
C7 C6 H6 120.1 . . ?
C4 C6 H6 120.1 . . ?
C6 C7 C8 118.8(6) . . ?
C6 C7 H7 120.6 . . ?
C8 C7 H7 120.6 . . ?
N2 C8 O2 120.2(5) . . ?
N2 C8 C7 123.6(6) . . ?
O2 C8 C7 116.2(5) . . ?
C11 C9 C10 111.2(6) . . ?
C11 C9 P1 114.8(5) . . ?
C10 C9 P1 108.4(4) . . ?
C11 C9 H9 107.4 . . ?
C10 C9 H9 107.4 . . ?
P1 C9 H9 107.4 . . ?
C9 C10 H10A 109.5 . . ?
C9 C10 H10B 109.5 . . ?
H10A C10 H10B 109.5 . . ?
C9 C10 H10C 109.5 . . ?
H10A C10 H10C 109.5 . . ?
H10B C10 H10C 109.5 . . ?
C9 C11 H11A 109.5 . . ?
C9 C11 H11B 109.5 . . ?
H11A C11 H11B 109.5 . . ?
C9 C11 H11C 109.5 . . ?
H11A C11 H11C 109.5 . . ?
H11B C11 H11C 109.5 . . ?
C14 C12 C13 111.7(6) . . ?
C14 C12 P1 109.7(5) . . ?
C13 C12 P1 107.4(5) . . ?
C14 C12 H12 109.4 . . ?
C13 C12 H12 109.4 . . ?
P1 C12 H12 109.4 . . ?
C12 C13 H13A 109.5 . . ?
C12 C13 H13B 109.5 . . ?
H13A C13 H13B 109.5 . . ?
C12 C13 H13C 109.5 . . ?
H13A C13 H13C 109.5 . . ?
H13B C13 H13C 109.5 . . ?
C12 C14 H14A 109.5 . . ?
C12 C14 H14B 109.5 . . ?
H14A C14 H14B 109.5 . . ?
C12 C14 H14C 109.5 . . ?
H14A C14 H14C 109.5 . . ?
H14B C14 H14C 109.5 . . ?
C17 C15 C16 111.2(6) . . ?
C17 C15 P2 109.2(5) . . ?
C16 C15 P2 109.1(5) . . ?
C17 C15 H15 109.1 . . ?
C16 C15 H15 109.1 . . ?
P2 C15 H15 109.1 . . ?
C15 C16 H16A 109.5 . . ?
C15 C16 H16B 109.5 . . ?
H16A C16 H16B 109.5 . . ?
C15 C16 H16C 109.5 . . ?
H16A C16 H16C 109.5 . . ?
H16B C16 H16C 109.5 . . ?
C15 C17 H17A 109.5 . . ?
C15 C17 H17B 109.5 . . ?
H17A C17 H17B 109.5 . . ?
C15 C17 H17C 109.5 . . ?
H17A C17 H17C 109.5 . . ?
H17B C17 H17C 109.5 . . ?
C20 C18 C19 111.7(6) . . ?
C20 C18 P2 108.2(5) . . ?
C19 C18 P2 115.6(5) . . ?
C20 C18 H18 107.0 . . ?
C19 C18 H18 107.0 . . ?
P2 C18 H18 107.0 . . ?
C18 C19 H19A 109.5 . . ?
C18 C19 H19B 109.5 . . ?
H19A C19 H19B 109.5 . . ?
C18 C19 H19C 109.5 . . ?
H19A C19 H19C 109.5 . . ?
H19B C19 H19C 109.5 . . ?
C18 C20 H20A 109.5 . . ?
C18 C20 H20B 109.5 . . ?
H20A C20 H20B 109.5 . . ?
C18 C20 H20C 109.5 . . ?
H20A C20 H20C 109.5 . . ?
H20B C20 H20C 109.5 . . ?
C21 O3 C24 111.4(6) . . ?
O3 C21 C22 108.2(7) . . ?
O3 C21 H21A 110.1 . . ?
C22 C21 H21A 110.1 . . ?
O3 C21 H21B 110.1 . . ?
C22 C21 H21B 110.1 . . ?
H21A C21 H21B 108.4 . . ?
C21 C22 C23 103.2(8) . . ?
C21 C22 H22A 111.1 . . ?
C23 C22 H22A 111.1 . . ?
C21 C22 H22B 111.1 . . ?
C23 C22 H22B 111.1 . . ?
H22A C22 H22B 109.1 . . ?
C22 C23 C24 103.6(7) . . ?
C22 C23 H23A 111.0 . . ?
C24 C23 H23A 111.0 . . ?
C22 C23 H23B 111.0 . . ?
C24 C23 H23B 111.0 . . ?
H23A C23 H23B 109.0 . . ?
O3 C24 C23 105.4(7) . . ?
O3 C24 H24A 110.7 . . ?
C23 C24 H24A 110.7 . . ?
O3 C24 H24B 110.7 . . ?
C23 C24 H24B 110.7 . . ?
H24A C24 H24B 108.8 . . ?

loop_
_geom_bond_atom_site_label_1
_geom_bond_atom_site_label_2
_geom_bond_distance
_geom_bond_site_symmetry_2
_geom_bond_publ_flag
Cu1 P1 2.1586(19) . ?
Cu1 N1 2.185(4) . ?
Cu1 Cl2 2.3282(17) . ?
Cu1 Cl1 2.3475(16) . ?
Cu1 Cu2 2.7224(9) . ?
Cu2 P2 2.1698(19) . ?
Cu2 N2 2.183(5) . ?
Cu2 Cl1 2.3482(17) . ?
Cu2 Cl2 2.3582(17) . ?
P1 O1 1.694(4) . ?
P1 C12 1.824(7) . ?
P1 C9 1.841(7) . ?
P2 O2 1.690(4) . ?
P2 C18 1.826(7) . ?
P2 C15 1.832(6) . ?
O1 C1 1.342(8) . ?
O2 C8 1.350(7) . ?
N1 C1 1.310(8) . ?
N1 C5 1.352(8) . ?
N2 C8 1.307(8) . ?
N2 C5 1.361(8) . ?
C1 C2 1.438(8) . ?
C2 C3 1.367(9) . ?
C2 H2 0.9500 . ?
C3 C4 1.414(10) . ?
C3 H3 0.9500 . ?
C4 C6 1.408(10) . ?
C4 C5 1.416(7) . ?
C6 C7 1.346(10) . ?
C6 H6 0.9500 . ?
C7 C8 1.416(9) . ?
C7 H7 0.9500 . ?
C9 C11 1.516(9) . ?
C9 C10 1.523(9) . ?
C9 H9 1.0000 . ?
C10 H10A 0.9800 . ?
C10 H10B 0.9800 . ?
C10 H10C 0.9800 . ?
C11 H11A 0.9800 . ?
C11 H11B 0.9800 . ?
C11 H11C 0.9800 . ?
C12 C14 1.519(11) . ?
C12 C13 1.539(9) . ?
C12 H12 1.0000 . ?
C13 H13A 0.9800 . ?
C13 H13B 0.9800 . ?
C13 H13C 0.9800 . ?
C14 H14A 0.9800 . ?
C14 H14B 0.9800 . ?
C14 H14C 0.9800 . ?
C15 C17 1.516(9) . ?
C15 C16 1.520(10) . ?
C15 H15 1.0000 . ?
C16 H16A 0.9800 . ?
C16 H16B 0.9800 . ?
C16 H16C 0.9800 . ?
C17 H17A 0.9800 . ?
C17 H17B 0.9800 . ?
C17 H17C 0.9800 . ?
C18 C20 1.507(10) . ?
C18 C19 1.540(10) . ?
C18 H18 1.0000 . ?
C19 H19A 0.9800 . ?
C19 H19B 0.9800 . ?
C19 H19C 0.9800 . ?
C20 H20A 0.9800 . ?
C20 H20B 0.9800 . ?
C20 H20C 0.9800 . ?
O3 C21 1.391(11) . ?
O3 C24 1.394(10) . ?
C21 C22 1.495(11) . ?
C21 H21A 0.9900 . ?
C21 H21B 0.9900 . ?
C22 C23 1.496(14) . ?
C22 H22A 0.9900 . ?
C22 H22B 0.9900 . ?
C23 C24 1.519(11) . ?
C23 H23A 0.9900 . ?
C23 H23B 0.9900 . ?
C24 H24A 0.9900 . ?
C24 H24B 0.9900 . ?

loop_
_geom_torsion_atom_site_label_1
_geom_torsion_atom_site_label_2
_geom_torsion_atom_site_label_3
_geom_torsion_atom_site_label_4
_geom_torsion
_geom_torsion_site_symmetry_1
_geom_torsion_site_symmetry_2
_geom_torsion_site_symmetry_3
_geom_torsion_site_symmetry_4
_geom_torsion_publ_flag
C12 P1 O1 C1 132.5(5) . . . . ?
C9 P1 O1 C1 -120.2(5) . . . . ?
Cu1 P1 O1 C1 6.1(4) . . . . ?
C18 P2 O2 C8 -122.5(5) . . . . ?
C15 P2 O2 C8 128.7(4) . . . . ?
Cu2 P2 O2 C8 1.7(4) . . . . ?
C5 N1 C1 O1 -178.5(5) . . . . ?
Cu1 N1 C1 O1 6.2(7) . . . . ?
C5 N1 C1 C2 1.5(9) . . . . ?
Cu1 N1 C1 C2 -173.8(5) . . . . ?
P1 O1 C1 N1 -8.7(8) . . . . ?
P1 O1 C1 C2 171.3(4) . . . . ?
N1 C1 C2 C3 -1.7(9) . . . . ?
O1 C1 C2 C3 178.2(5) . . . . ?
C1 C2 C3 C4 0.5(8) . . . . ?
C2 C3 C4 C6 -179.2(6) . . . . ?
C2 C3 C4 C5 0.9(8) . . . . ?
C1 N1 C5 N2 -179.2(5) . . . . ?
Cu1 N1 C5 N2 -4.6(6) . . . . ?
C1 N1 C5 C4 0.1(8) . . . . ?
Cu1 N1 C5 C4 174.6(4) . . . . ?
C8 N2 C5 N1 -178.9(5) . . . . ?
Cu2 N2 C5 N1 5.4(6) . . . . ?
C8 N2 C5 C4 1.9(8) . . . . ?
Cu2 N2 C5 C4 -173.8(4) . . . . ?
C6 C4 C5 N1 178.9(5) . . . . ?
C3 C4 C5 N1 -1.2(8) . . . . ?
C6 C4 C5 N2 -2.0(8) . . . . ?
C3 C4 C5 N2 178.0(5) . . . . ?
C3 C4 C6 C7 -178.7(6) . . . . ?
C5 C4 C6 C7 1.3(8) . . . . ?
C4 C6 C7 C8 -0.5(9) . . . . ?
C5 N2 C8 O2 179.3(4) . . . . ?
Cu2 N2 C8 O2 -4.5(7) . . . . ?
C5 N2 C8 C7 -1.1(9) . . . . ?
Cu2 N2 C8 C7 175.1(5) . . . . ?
P2 O2 C8 N2 1.8(8) . . . . ?
P2 O2 C8 C7 -177.8(4) . . . . ?
C6 C7 C8 N2 0.5(9) . . . . ?
C6 C7 C8 O2 -180.0(5) . . . . ?
O1 P1 C9 C11 -57.4(5) . . . . ?
C12 P1 C9 C11 44.3(6) . . . . ?
Cu1 P1 C9 C11 -167.3(4) . . . . ?
O1 P1 C9 C10 67.6(5) . . . . ?
C12 P1 C9 C10 169.3(4) . . . . ?
Cu1 P1 C9 C10 -42.3(5) . . . . ?
O1 P1 C12 C14 -74.6(5) . . . . ?
C9 P1 C12 C14 -175.9(5) . . . . ?
Cu1 P1 C12 C14 35.6(6) . . . . ?
O1 P1 C12 C13 163.9(5) . . . . ?
C9 P1 C12 C13 62.5(5) . . . . ?
Cu1 P1 C12 C13 -85.9(5) . . . . ?
O2 P2 C15 C17 170.9(5) . . . . ?
C18 P2 C15 C17 68.4(6) . . . . ?
Cu2 P2 C15 C17 -79.0(5) . . . . ?
O2 P2 C15 C16 -67.4(5) . . . . ?
C18 P2 C15 C16 -169.9(5) . . . . ?
Cu2 P2 C15 C16 42.7(6) . . . . ?
O2 P2 C18 C20 73.3(5) . . . . ?
C15 P2 C18 C20 175.2(5) . . . . ?
Cu2 P2 C18 C20 -36.3(6) . . . . ?
O2 P2 C18 C19 -52.7(6) . . . . ?
C15 P2 C18 C19 49.2(7) . . . . ?
Cu2 P2 C18 C19 -162.3(5) . . . . ?
C24 O3 C21 C22 -1.4(10) . . . . ?
O3 C21 C22 C23 18.7(9) . . . . ?
C21 C22 C23 C24 -27.3(9) . . . . ?
C21 O3 C24 C23 -16.4(10) . . . . ?
C22 C23 C24 O3 27.4(10) . . . . ?
